data_4130462
loop_
_publ_author_name
'Sasaki, Shunsuke'
'Suzuki, Satoshi'
'Sameera, W. M. C.'
'Igawa, Kazunobu'
'Morokuma, Keiji'
'Konishi, Gen-Ichi'

_publ_section_title
;
 Highly Twisted N,N-Dialkylamines as a Design Strategy to Tune Simple
 Aromatic Hydrocarbons as Steric Environment-Sensitive Fluorophores.
;
_journal_issue 26
_journal_name_full 'Journal of the American Chemical Society'
_journal_page_first 8194
_journal_page_last 8206
_journal_paper_doi 10.1021/jacs.6b03749
_journal_volume 138
_journal_year 2016
_chemical_formula_moiety 'C26 H32 N2'
_chemical_formula_sum 'C26 H32 N2'
_chemical_formula_weight 372.55
_chemical_melting_point 543.6(5)
_space_group_IT_number 2
_space_group_name_Hall '-P 1'
_space_group_name_H-M_alt 'P -1'
_symmetry_cell_setting triclinic
_symmetry_Int_Tables_number 2
_symmetry_space_group_name_Hall '-P 1'
_symmetry_space_group_name_H-M 'P -1'
_atom_sites_solution_hydrogens geom
_atom_sites_solution_primary direct
_atom_sites_solution_secondary difmap
_cell_angle_alpha 102.214(13)
_cell_angle_beta 102.818(12)
_cell_angle_gamma 96.828(13)
_cell_formula_units_Z 1
_cell_length_a 7.5541(13)
_cell_length_b 7.9377(15)
_cell_length_c 9.1231(15)
_cell_measurement_reflns_used 6241
_cell_measurement_temperature 123
_cell_measurement_theta_max 68.19
_cell_measurement_theta_min 5.13
_cell_volume 513.38(16)
_computing_cell_refinement 'RAPID AUTO'
_computing_data_collection 'RAPID AUTO (Rigaku, ????)'
_computing_data_reduction 'RAPID AUTO'
_computing_molecular_graphics 'CrystalStructure 4.0'
_computing_publication_material 'CrystalStructure 4.0 (Rigaku, 2010)'
_computing_structure_refinement 'SHELXL97 (Sheldrick, 2008)'
_computing_structure_solution 'Il Milione (Burla, et al., 2007)'
_diffrn_ambient_temperature 123
_diffrn_detector_area_resol_mean 5.000
_diffrn_measured_fraction_theta_full 0.964
_diffrn_measured_fraction_theta_max 0.964
_diffrn_measurement_device_type 'Rigaku R-AXIS RAPID'
_diffrn_measurement_method \w
_diffrn_radiation_type 'Cu K\a'
_diffrn_radiation_wavelength 1.54187
_diffrn_reflns_av_R_equivalents 0.0309
_diffrn_reflns_limit_h_max 9
_diffrn_reflns_limit_h_min -9
_diffrn_reflns_limit_k_max 9
_diffrn_reflns_limit_k_min -8
_diffrn_reflns_limit_l_max 10
_diffrn_reflns_limit_l_min -10
_diffrn_reflns_number 6834
_diffrn_reflns_theta_full 68.18
_diffrn_reflns_theta_max 68.18
_diffrn_standards_number 0
_exptl_absorpt_coefficient_mu 0.527
_exptl_absorpt_correction_type none
_exptl_crystal_colour yellow
_exptl_crystal_density_diffrn 1.205
_exptl_crystal_density_method 'not measured'
_exptl_crystal_description platelet
_exptl_crystal_F_000 202.00
_exptl_crystal_size_max 0.100
_exptl_crystal_size_mid 0.100
_exptl_crystal_size_min 0.100
_refine_diff_density_max 0.330
_refine_diff_density_min -0.170
_refine_ls_extinction_method none
_refine_ls_goodness_of_fit_ref 1.002
_refine_ls_hydrogen_treatment constr
_refine_ls_number_parameters 127
_refine_ls_number_reflns 1803
_refine_ls_number_restraints 0
_refine_ls_R_factor_gt 0.0471
_refine_ls_shift/su_max 0.000
_refine_ls_structure_factor_coef Fsqd
_refine_ls_weighting_details 'w = 1/[\s^2^(Fo^2^)+(0.0958P)^2^+0.1279P] where P=(Fo^2^+2Fc^2^)/3'
_refine_ls_weighting_scheme calc
_refine_ls_wR_factor_ref 0.1412
_reflns_number_gt 1585
_reflns_number_total 1803
_reflns_threshold_expression F^2^>2.0\s(F^2^)
_cod_data_source_file ja6b03749_si_003.cif
_cod_data_source_block BDAA7
_cod_depositor_comments
;
The following automatic conversions were performed:

data item '_chemical_melting_point' value '270.0-271.0 degC' was
changed to '543.6(5)' -- it was converted from degrees Celsius(C) to
Kelvins(K), the average value was taken and precision was estimated.

Automatic conversion script
Id: cif_fix_values 6909 2019-04-08 15:41:33Z antanas 
;
_cod_original_cell_volume 513.38(17)
_cod_database_code 4130462

loop_
_symmetry_equiv_pos_site_id
_symmetry_equiv_pos_as_xyz
1 +X,+Y,+Z
2 -X,-Y,-Z

loop_
_atom_site_label
_atom_site_type_symbol
_atom_site_fract_x
_atom_site_fract_y
_atom_site_fract_z
_atom_site_U_iso_or_equiv
_atom_site_adp_type
_atom_site_occupancy
_atom_site_symmetry_multiplicity
_atom_site_calc_flag
_atom_site_refinement_flags
N1 N 0.16527(16) 0.23738(15) 0.34001(13) 0.0181(4) Uani 1.0 2 d .
C1 C 0.25371(19) 0.32772(19) 0.66786(16) 0.0191(4) Uani 1.0 2 d .
C2 C 0.29910(19) 0.3703(2) 0.82599(16) 0.0217(4) Uani 1.0 2 d .
C3 C 0.21811(19) 0.4999(2) 0.90829(16) 0.0211(4) Uani 1.0 2 d .
C4 C 0.09384(19) 0.58184(19) 0.83015(16) 0.0195(4) Uani 1.0 2 d .
C5 C 0.08243(18) 0.37055(18) 0.41750(16) 0.0173(4) Uani 1.0 2 d .
C6 C 0.12509(18) 0.41145(18) 0.58114(16) 0.0173(4) Uani 1.0 2 d .
C7 C 0.04222(18) 0.54223(18) 0.66414(15) 0.0172(4) Uani 1.0 2 d .
C8 C 0.04553(19) 0.06580(19) 0.28159(17) 0.0219(4) Uani 1.0 2 d .
C9 C 0.1355(2) -0.0769(2) 0.20388(18) 0.0262(4) Uani 1.0 2 d .
C10 C 0.3333(2) -0.0813(2) 0.29025(19) 0.0269(4) Uani 1.0 2 d .
C11 C 0.4787(2) 0.0386(2) 0.24934(19) 0.0283(4) Uani 1.0 2 d .
C12 C 0.4786(2) 0.2334(2) 0.29832(19) 0.0270(4) Uani 1.0 2 d .
C13 C 0.2923(2) 0.2902(2) 0.25116(17) 0.0228(4) Uani 1.0 2 d .
H1 H 0.3086 0.2408 0.6142 0.0229 Uiso 1.0 2 calc R
H2 H 0.3851 0.3132 0.8813 0.0260 Uiso 1.0 2 calc R
H3 H 0.2508 0.5294 1.0185 0.0253 Uiso 1.0 2 calc R
H4 H 0.0402 0.6672 0.8871 0.0234 Uiso 1.0 2 calc R
H8A H -0.0667 0.0761 0.2062 0.0262 Uiso 1.0 2 calc R
H8B H 0.0067 0.0307 0.3691 0.0262 Uiso 1.0 2 calc R
H9A H 0.1363 -0.0621 0.0990 0.0314 Uiso 1.0 2 calc R
H9B H 0.0583 -0.1915 0.1910 0.0314 Uiso 1.0 2 calc R
H10A H 0.3455 -0.0457 0.4033 0.0323 Uiso 1.0 2 calc R
H10B H 0.3567 -0.2028 0.2651 0.0323 Uiso 1.0 2 calc R
H11A H 0.6017 0.0161 0.2975 0.0339 Uiso 1.0 2 calc R
H11B H 0.4613 0.0054 0.1356 0.0339 Uiso 1.0 2 calc R
H12A H 0.5669 0.2951 0.2535 0.0324 Uiso 1.0 2 calc R
H12B H 0.5244 0.2721 0.4126 0.0324 Uiso 1.0 2 calc R
H13A H 0.3112 0.4190 0.2676 0.0274 Uiso 1.0 2 calc R
H13B H 0.2365 0.2376 0.1393 0.0274 Uiso 1.0 2 calc R

loop_
_atom_site_aniso_label
_atom_site_aniso_U_11
_atom_site_aniso_U_22
_atom_site_aniso_U_33
_atom_site_aniso_U_12
_atom_site_aniso_U_13
_atom_site_aniso_U_23
N1 0.0202(7) 0.0164(7) 0.0184(6) 0.0043(5) 0.0073(5) 0.0029(5)
C1 0.0188(7) 0.0180(8) 0.0218(8) 0.0050(6) 0.0062(6) 0.0056(6)
C2 0.0196(7) 0.0234(9) 0.0217(8) 0.0040(6) 0.0013(6) 0.0089(6)
C3 0.0224(8) 0.0237(9) 0.0153(7) 0.0011(6) 0.0027(6) 0.0047(6)
C4 0.0205(7) 0.0187(8) 0.0184(8) 0.0019(6) 0.0062(6) 0.0021(6)
C5 0.0172(7) 0.0147(8) 0.0195(8) 0.0018(6) 0.0055(6) 0.0031(6)
C6 0.0161(7) 0.0157(8) 0.0193(8) 0.0009(6) 0.0046(6) 0.0039(6)
C7 0.0166(7) 0.0165(8) 0.0179(7) 0.0010(6) 0.0043(6) 0.0040(6)
C8 0.0207(8) 0.0192(9) 0.0242(8) 0.0031(6) 0.0051(6) 0.0031(6)
C9 0.0269(8) 0.0189(9) 0.0298(8) 0.0017(6) 0.0082(7) -0.0001(7)
C10 0.0286(9) 0.0192(9) 0.0353(9) 0.0100(7) 0.0091(7) 0.0078(7)
C11 0.0236(8) 0.0288(10) 0.0370(9) 0.0116(7) 0.0121(7) 0.0095(7)
C12 0.0222(8) 0.0260(10) 0.0360(9) 0.0049(7) 0.0127(7) 0.0088(7)
C13 0.0257(8) 0.0204(8) 0.0266(8) 0.0062(6) 0.0115(6) 0.0084(7)

loop_
_atom_type_symbol
_atom_type_description
_atom_type_scat_dispersion_real
_atom_type_scat_dispersion_imag
_atom_type_scat_source
C C 0.0181 0.0091
;
International Tables for Crystallography
(1992, Vol. C, Tables 4.2.6.8 and 6.1.1.4)
;
H H 0.0000 0.0000
;
International Tables for Crystallography
(1992, Vol. C, Table 6.1.1.4)
;
N N 0.0311 0.0180
;
International Tables for Crystallography
(1992, Vol. C, Tables 4.2.6.8 and 6.1.1.4)
;

loop_
_geom_angle_atom_site_label_1
_geom_angle_atom_site_label_2
_geom_angle_atom_site_label_3
_geom_angle
_geom_angle_publ_flag
_geom_angle_site_symmetry_1
_geom_angle_site_symmetry_3
C5 N1 C8 113.87(12) yes . .
C5 N1 C13 117.40(12) yes . .
C8 N1 C13 119.05(12) yes . .
C2 C1 C6 121.29(14) yes . .
C1 C2 C3 120.17(15) yes . .
C2 C3 C4 120.43(13) yes . .
C3 C4 C7 121.50(14) yes . .
N1 C5 C6 118.21(13) yes . .
N1 C5 C7 122.15(13) yes . 2_566
C6 C5 C7 119.63(13) yes . 2_566
C1 C6 C5 121.10(14) yes . .
C1 C6 C7 118.68(13) yes . .
C5 C6 C7 120.20(13) yes . .
C4 C7 C5 121.90(14) yes . 2_566
C4 C7 C6 117.92(13) yes . .
C5 C7 C6 120.17(13) yes 2_566 .
N1 C8 C9 113.89(13) yes . .
C8 C9 C10 115.41(12) yes . .
C9 C10 C11 113.09(15) yes . .
C10 C11 C12 116.27(15) yes . .
C11 C12 C13 115.61(12) yes . .
N1 C13 C12 112.06(14) yes . .
C2 C1 H1 119.357 no . .
C6 C1 H1 119.358 no . .
C1 C2 H2 119.916 no . .
C3 C2 H2 119.912 no . .
C2 C3 H3 119.781 no . .
C4 C3 H3 119.785 no . .
C3 C4 H4 119.248 no . .
C7 C4 H4 119.250 no . .
N1 C8 H8A 108.774 no . .
N1 C8 H8B 108.777 no . .
C9 C8 H8A 108.776 no . .
C9 C8 H8B 108.781 no . .
H8A C8 H8B 107.663 no . .
C8 C9 H9A 108.425 no . .
C8 C9 H9B 108.425 no . .
C10 C9 H9A 108.422 no . .
C10 C9 H9B 108.419 no . .
H9A C9 H9B 107.468 no . .
C9 C10 H10A 108.963 no . .
C9 C10 H10B 108.963 no . .
C11 C10 H10A 108.961 no . .
C11 C10 H10B 108.962 no . .
H10A C10 H10B 107.765 no . .
C10 C11 H11A 108.222 no . .
C10 C11 H11B 108.220 no . .
C12 C11 H11A 108.219 no . .
C12 C11 H11B 108.223 no . .
H11A C11 H11B 107.361 no . .
C11 C12 H12A 108.376 no . .
C11 C12 H12B 108.376 no . .
C13 C12 H12A 108.377 no . .
C13 C12 H12B 108.374 no . .
H12A C12 H12B 107.443 no . .
N1 C13 H13A 109.200 no . .
N1 C13 H13B 109.201 no . .
C12 C13 H13A 109.198 no . .
C12 C13 H13B 109.197 no . .
H13A C13 H13B 107.895 no . .

loop_
_geom_bond_atom_site_label_1
_geom_bond_atom_site_label_2
_geom_bond_distance
_geom_bond_publ_flag
_geom_bond_site_symmetry_2
N1 C5 1.430(2) yes .
N1 C8 1.4640(18) yes .
N1 C13 1.465(3) yes .
C1 C2 1.364(2) yes .
C1 C6 1.431(3) yes .
C2 C3 1.422(3) yes .
C3 C4 1.363(3) yes .
C4 C7 1.432(2) yes .
C5 C6 1.412(2) yes .
C5 C7 1.408(2) yes 2_566
C6 C7 1.441(2) yes .
C8 C9 1.518(3) yes .
C9 C10 1.535(3) yes .
C10 C11 1.528(3) yes .
C11 C12 1.516(3) yes .
C12 C13 1.528(3) yes .
C1 H1 0.950 no .
C2 H2 0.950 no .
C3 H3 0.950 no .
C4 H4 0.950 no .
C8 H8A 0.990 no .
C8 H8B 0.990 no .
C9 H9A 0.990 no .
C9 H9B 0.990 no .
C10 H10A 0.990 no .
C10 H10B 0.990 no .
C11 H11A 0.990 no .
C11 H11B 0.990 no .
C12 H12A 0.990 no .
C12 H12B 0.990 no .
C13 H13A 0.990 no .
C13 H13B 0.990 no .

loop_
_geom_contact_atom_site_label_1
_geom_contact_atom_site_label_2
_geom_contact_distance
_geom_contact_publ_flag
_geom_contact_site_symmetry_2
N1 C1 2.8282(19) no .
N1 C4 2.926(2) no 2_566
N1 C10 2.957(3) no .
N1 C11 3.160(3) no .
C1 C4 2.798(3) no .
C1 C8 3.589(2) no .
C2 C7 2.832(3) no .
C3 C6 2.821(2) no .
C4 C8 3.377(3) no 2_566
C4 C13 3.186(3) no 2_566
C5 C5 2.859(2) no 2_566
C6 C6 2.830(3) no 2_566
C6 C8 3.326(2) no .
C6 C13 3.512(3) no .
C7 C7 2.833(2) no 2_566
C7 C8 3.217(3) no 2_566
C7 C13 3.159(3) no 2_566
C8 C11 3.377(3) no .
C8 C12 3.340(3) no .
C9 C12 3.181(3) no .
C9 C13 2.915(3) no .
C10 C13 3.087(3) no .
N1 H1 2.4889 no .
N1 H4 2.6062 no 2_566
N1 H9A 2.8257 no .
N1 H9B 3.3154 no .
N1 H10A 2.8575 no .
N1 H12A 3.3050 no .
N1 H12B 2.6118 no .
C1 H3 3.2660 no .
C1 H8B 3.2325 no .
C1 H12B 3.4193 no .
C2 H4 3.2730 no .
C3 H1 3.2720 no .
C4 H2 3.2685 no .
C4 H8A 2.8297 no 2_566
C4 H13A 2.9901 no 2_566
C4 H13B 3.0575 no 2_566
C5 H1 2.6536 no .
C5 H4 2.6662 no 2_566
C5 H8A 2.6368 no .
C5 H8B 2.6112 no .
C5 H12B 3.5257 no .
C5 H13A 2.4739 no .
C5 H13B 3.0624 no .
C6 H2 3.2931 no .
C6 H4 3.3209 no .
C6 H8B 3.1295 no .
C6 H13A 3.4644 no .
C7 H1 3.3275 no .
C7 H3 3.2953 no .
C7 H8A 2.9776 no 2_566
C7 H8B 3.5221 no 2_566
C7 H13A 2.9094 no 2_566
C7 H13B 3.4535 no 2_566
C8 H1 3.1578 no .
C8 H4 2.9229 no 2_566
C8 H10A 2.6322 no .
C8 H10B 3.3626 no .
C8 H13A 3.2914 no .
C8 H13B 2.5955 no .
C9 H11A 3.3852 no .
C9 H11B 2.7103 no .
C9 H13B 2.7436 no .
C10 H1 3.5308 no .
C10 H8A 3.3987 no .
C10 H8B 2.9038 no .
C10 H12A 3.4037 no .
C10 H12B 2.8629 no .
C10 H13B 3.2100 no .
C11 H9A 2.5845 no .
C11 H9B 3.3406 no .
C11 H13A 3.3964 no .
C11 H13B 2.7191 no .
C12 H1 3.3985 no .
C12 H9A 3.1877 no .
C12 H10A 2.7629 no .
C12 H10B 3.4066 no .
C13 H1 3.3942 no .
C13 H4 2.6440 no 2_566
C13 H8A 2.9196 no .
C13 H8B 3.3115 no .
C13 H9A 2.8250 no .
C13 H10A 3.2818 no .
C13 H11A 3.3962 no .
C13 H11B 2.8510 no .
H1 H2 2.3033 no .
H1 H8B 2.8703 no .
H1 H10A 2.7369 no .
H1 H12B 2.7445 no .
H2 H3 2.3677 no .
H3 H4 2.2990 no .
H4 H8A 2.3724 no 2_566
H4 H9A 3.5381 no 2_566
H4 H13A 2.6468 no 2_566
H4 H13B 2.2865 no 2_566
H8A H9A 2.2632 no .
H8A H9B 2.4155 no .
H8A H10A 3.5822 no .
H8A H13A 3.5597 no .
H8A H13B 2.7411 no .
H8B H9A 2.8371 no .
H8B H9B 2.2662 no .
H8B H10A 2.6668 no .
H8B H10B 3.5862 no .
H8B H13B 3.5356 no .
H9A H10A 2.8417 no .
H9A H10B 2.5214 no .
H9A H11A 3.4938 no .
H9A H11B 2.3823 no .
H9A H13B 2.3331 no .
H9B H10A 2.5271 no .
H9B H10B 2.2230 no .
H9B H11B 3.4428 no .
H10A H11A 2.3919 no .
H10A H11B 2.8602 no .
H10A H12B 2.6922 no .
H10B H11A 2.3041 no .
H10B H11B 2.3843 no .
H11A H12A 2.3668 no .
H11A H12B 2.2857 no .
H11B H12A 2.2843 no .
H11B H12B 2.8389 no .
H11B H13B 2.6507 no .
H12A H13A 2.2853 no .
H12A H13B 2.4287 no .
H12B H13A 2.4199 no .
H12B H13B 2.8608 no .
C1 H8B 3.1692 no 2_556
C1 H9B 3.1167 no 2_556
C1 H10B 3.1891 no 2_656
C1 H11A 3.1084 no 2_656
C1 H12A 3.0016 no 2_666
C1 H13A 3.5012 no 2_666
C2 H2 3.4703 no 2_667
C2 H3 3.3082 no 2_667
C2 H8B 3.5585 no 2_556
C2 H9B 2.8529 no 2_556
C2 H10B 3.2453 no 2_656
C2 H11A 3.2707 no 2_656
C2 H12A 3.0177 no 2_666
C2 H13A 3.5691 no 2_666
C2 H13B 3.3556 no 1_556
C3 H2 3.1712 no 2_667
C3 H4 3.3318 no 2_567
C3 H9B 2.8599 no 2_556
C3 H10B 3.4514 no 1_566
C3 H12A 2.9861 no 2_666
C3 H13A 3.4095 no 1_556
C3 H13B 3.2543 no 1_556
C4 H3 3.3215 no 2_567
C4 H9A 3.2572 no 1_566
C4 H9B 3.4851 no 1_566
C4 H9B 3.1240 no 2_556
C4 H12A 2.9482 no 2_666
C6 H9B 3.3952 no 2_556
C6 H12A 2.9634 no 2_666
C6 H12B 3.4079 no 2_666
C7 H9B 3.4018 no 2_556
C7 H12A 2.9408 no 2_666
C8 H8B 3.5236 no 2_556
C8 H9A 3.4310 no 2_555
C8 H11A 3.3680 no 1_455
C9 H3 3.5289 no 1_544
C9 H4 3.0404 no 1_544
C9 H9A 3.5176 no 2_555
C9 H13B 3.5887 no 2_555
C10 H1 3.1493 no 2_656
C10 H2 3.3999 no 2_656
C10 H3 3.4206 no 1_544
C10 H10A 3.1523 no 2_656
C10 H11A 3.5985 no 2_656
C10 H12B 3.4107 no 2_656
C11 H1 3.1899 no 2_656
C11 H2 3.1779 no 2_656
C11 H8A 3.5279 no 1_655
C11 H10A 3.1382 no 2_656
C11 H11B 3.5892 no 2_655
C12 H10A 3.4606 no 2_656
C13 H3 3.1250 no 1_554
H1 C10 3.1493 no 2_656
H1 C11 3.1899 no 2_656
H1 H8B 3.0683 no 2_556
H1 H10A 3.2083 no 2_656
H1 H10B 2.6044 no 2_656
H1 H11A 2.4589 no 2_656
H1 H12A 3.5645 no 2_666
H1 H13A 3.5006 no 2_666
H2 C2 3.4703 no 2_667
H2 C3 3.1712 no 2_667
H2 C10 3.3999 no 2_656
H2 C11 3.1779 no 2_656
H2 H2 3.2993 no 2_667
H2 H3 2.7468 no 2_667
H2 H8A 3.5084 no 2_556
H2 H9B 3.2509 no 2_556
H2 H10B 2.7252 no 2_656
H2 H11A 2.7995 no 2_656
H2 H11B 2.8949 no 2_656
H2 H12A 3.4091 no 1_556
H2 H12A 3.5857 no 2_666
H2 H13B 2.9614 no 1_556
H3 C2 3.3082 no 2_667
H3 C4 3.3215 no 2_567
H3 C9 3.5289 no 1_566
H3 C10 3.4206 no 1_566
H3 C13 3.1250 no 1_556
H3 H2 2.7468 no 2_667
H3 H4 2.9339 no 2_567
H3 H9A 3.4269 no 1_566
H3 H9B 3.1312 no 1_566
H3 H9B 3.2653 no 2_556
H3 H10B 2.6445 no 1_566
H3 H12A 3.5373 no 2_666
H3 H13A 2.5729 no 1_556
H3 H13B 2.7693 no 1_556
H4 C3 3.3318 no 2_567
H4 C9 3.0404 no 1_566
H4 H3 2.9339 no 2_567
H4 H9A 2.4760 no 1_566
H4 H9B 2.7283 no 1_566
H4 H10B 3.5949 no 1_566
H4 H12A 3.4902 no 2_666
H8A C11 3.5279 no 1_455
H8A H2 3.5084 no 2_556
H8A H9A 2.6915 no 2_555
H8A H11A 2.8295 no 1_455
H8A H11B 3.4341 no 1_455
H8A H12A 3.4965 no 1_455
H8A H13B 3.4504 no 2_555
H8B C1 3.1692 no 2_556
H8B C2 3.5585 no 2_556
H8B C8 3.5236 no 2_556
H8B H1 3.0683 no 2_556
H8B H8B 2.5571 no 2_556
H8B H11A 2.9658 no 1_455
H9A C4 3.2572 no 1_544
H9A C8 3.4310 no 2_555
H9A C9 3.5176 no 2_555
H9A H3 3.4269 no 1_544
H9A H4 2.4760 no 1_544
H9A H8A 2.6915 no 2_555
H9A H9A 2.8384 no 2_555
H9A H13B 3.1089 no 2_555
H9B C1 3.1167 no 2_556
H9B C2 2.8529 no 2_556
H9B C3 2.8599 no 2_556
H9B C4 3.4851 no 1_544
H9B C4 3.1240 no 2_556
H9B C6 3.3952 no 2_556
H9B C7 3.4018 no 2_556
H9B H2 3.2509 no 2_556
H9B H3 3.1312 no 1_544
H9B H3 3.2653 no 2_556
H9B H4 2.7283 no 1_544
H9B H13B 3.2461 no 2_555
H10A C10 3.1523 no 2_656
H10A C11 3.1382 no 2_656
H10A C12 3.4606 no 2_656
H10A H1 3.2083 no 2_656
H10A H10A 2.5133 no 2_656
H10A H10B 3.3920 no 2_656
H10A H11A 2.6245 no 2_656
H10A H12B 2.8251 no 2_656
H10B C1 3.1891 no 2_656
H10B C2 3.2453 no 2_656
H10B C3 3.4514 no 1_544
H10B H1 2.6044 no 2_656
H10B H2 2.7252 no 2_656
H10B H3 2.6445 no 1_544
H10B H4 3.5949 no 1_544
H10B H10A 3.3920 no 2_656
H10B H12B 3.0635 no 2_656
H10B H13A 2.9858 no 1_545
H11A C1 3.1084 no 2_656
H11A C2 3.2707 no 2_656
H11A C8 3.3680 no 1_655
H11A C10 3.5985 no 2_656
H11A H1 2.4589 no 2_656
H11A H2 2.7995 no 2_656
H11A H8A 2.8295 no 1_655
H11A H8B 2.9658 no 1_655
H11A H10A 2.6245 no 2_656
H11B C11 3.5892 no 2_655
H11B H2 2.8949 no 2_656
H11B H8A 3.4341 no 1_655
H11B H11B 2.6512 no 2_655
H12A C1 3.0016 no 2_666
H12A C2 3.0177 no 2_666
H12A C3 2.9861 no 2_666
H12A C4 2.9482 no 2_666
H12A C6 2.9634 no 2_666
H12A C7 2.9408 no 2_666
H12A H1 3.5645 no 2_666
H12A H2 3.4091 no 1_554
H12A H2 3.5857 no 2_666
H12A H3 3.5373 no 2_666
H12A H4 3.4902 no 2_666
H12A H8A 3.4965 no 1_655
H12B C6 3.4079 no 2_666
H12B C10 3.4107 no 2_656
H12B H10A 2.8251 no 2_656
H12B H10B 3.0635 no 2_656
H12B H13A 3.2723 no 2_666
H13A C1 3.5012 no 2_666
H13A C2 3.5691 no 2_666
H13A C3 3.4095 no 1_554
H13A H1 3.5006 no 2_666
H13A H3 2.5729 no 1_554
H13A H10B 2.9858 no 1_565
H13A H12B 3.2723 no 2_666
H13B C2 3.3556 no 1_554
H13B C3 3.2543 no 1_554
H13B C9 3.5887 no 2_555
H13B H2 2.9614 no 1_554
H13B H3 2.7693 no 1_554
H13B H8A 3.4504 no 2_555
H13B H9A 3.1089 no 2_555
H13B H9B 3.2461 no 2_555

loop_
_geom_torsion_atom_site_label_1
_geom_torsion_atom_site_label_2
_geom_torsion_atom_site_label_3
_geom_torsion_atom_site_label_4
_geom_torsion
_geom_torsion_publ_flag
_geom_torsion_site_symmetry_1
_geom_torsion_site_symmetry_3
_geom_torsion_site_symmetry_4
C5 N1 C8 C9 -178.16(11) no . . .
C8 N1 C5 C6 98.36(13) no . . .
C8 N1 C5 C7 -80.11(17) no . . 2_566
C5 N1 C13 C12 126.74(11) no . . .
C13 N1 C5 C6 -115.80(13) no . . .
C13 N1 C5 C7 65.73(15) no . . 2_566
C8 N1 C13 C12 -89.23(13) no . . .
C13 N1 C8 C9 36.61(18) no . . .
C2 C1 C6 C5 178.18(13) no . . .
C2 C1 C6 C7 -0.4(2) no . . .
C6 C1 C2 C3 0.1(3) no . . .
C1 C2 C3 C4 0.4(3) no . . .
C2 C3 C4 C7 -0.6(3) no . . .
C3 C4 C7 C5 -178.34(13) no . . 2_566
C3 C4 C7 C6 0.4(2) no . . .
N1 C5 C6 C1 2.66(19) no . . .
N1 C5 C6 C7 -178.79(11) no . . .
N1 C5 C7 C4 0.1(2) no . 2_566 2_566
N1 C5 C7 C6 178.73(11) no . 2_566 2_566
C6 C5 C7 C4 -178.39(12) no . 2_566 2_566
C6 C5 C7 C6 0.3(2) no . 2_566 2_566
C7 C5 C6 C1 -178.83(11) no 2_566 . .
C7 C5 C6 C7 -0.3(2) no 2_566 . .
C1 C6 C7 C4 0.14(19) no . . .
C1 C6 C7 C5 178.87(12) no . . 2_566
C5 C6 C7 C4 -178.44(11) no . . .
C5 C6 C7 C5 0.3(2) no . . 2_566
N1 C8 C9 C10 44.73(19) no . . .
C8 C9 C10 C11 -86.93(17) no . . .
C9 C10 C11 C12 65.91(16) no . . .
C10 C11 C12 C13 -50.80(19) no . . .
C11 C12 C13 N1 71.14(17) no . . .
